data_1573922
loop_
_publ_author_name
'Pattanayak, Santanu'
'Siegel, Rachel E.'
'Liu, Yiming'
'Fettinger, James C.'
'Berben, Louise A.'

_publ_section_title
;
 Amine groups alter product selectivity and rate of catalytic hydride
 transfer reactions
;
_journal_name_full 'Chemical Science'
_journal_paper_doi 10.1039/D4SC07359B
_journal_year 2025
_chemical_formula_moiety 'C25 H16 Fe4 N2 O11 P, C8 H20 N, 2(C4 H8 O)'
_chemical_formula_sum 'C41 H52 Fe4 N3 O13 P'
_chemical_formula_weight 1049.22
_space_group_crystal_system monoclinic
_space_group_IT_number 14
_space_group_name_Hall '-P 2ybc'
_space_group_name_H-M_alt 'P 1 21/c 1'
_atom_sites_solution_hydrogens difmap
_atom_sites_solution_primary dual
_audit_creation_method SHELXL-2018/3
_audit_update_record
;
2024-10-16 deposited with the CCDC.	2025-02-03 downloaded from the CCDC.
;
_cell_angle_alpha 90
_cell_angle_beta 97.4945(14)
_cell_angle_gamma 90
_cell_formula_units_Z 4
_cell_length_a 17.157(4)
_cell_length_b 10.6828(9)
_cell_length_c 25.135(2)
_cell_measurement_reflns_used 7612
_cell_measurement_temperature 90(2)
_cell_measurement_theta_max 25.24
_cell_measurement_theta_min 2.25
_cell_volume 4567.5(12)
_computing_cell_refinement 'SAINT (8.38a) (Bruker, 2017)'
_computing_data_collection 'Apex3 (2019.1) (Bruker, 2019)'
_computing_data_reduction 'SAINT (8.38a) (Bruker, 2017)'
_computing_molecular_graphics 'Bruker SHELXTL'
_computing_publication_material 'Bruker SHELXTL'
_computing_structure_refinement 'SHELXL-2018/3 (Sheldrick, 2018)'
_computing_structure_solution 'SHELXT (Sheldrick, 2015) Acta Cryst., A71, 3-8'
_diffrn_ambient_temperature 90(2)
_diffrn_measured_fraction_theta_full 1.000
_diffrn_measured_fraction_theta_max 0.998
_diffrn_measurement_device_type 'Bruker APEX-II CCD'
_diffrn_measurement_method '\f and \w scans'
_diffrn_radiation_type MoK\a
_diffrn_radiation_wavelength 0.71073
_diffrn_reflns_av_R_equivalents 0.0807
_diffrn_reflns_av_unetI/netI 0.0606
_diffrn_reflns_Laue_measured_fraction_full 1.000
_diffrn_reflns_Laue_measured_fraction_max 0.998
_diffrn_reflns_limit_h_max 20
_diffrn_reflns_limit_h_min -20
_diffrn_reflns_limit_k_max 12
_diffrn_reflns_limit_k_min -12
_diffrn_reflns_limit_l_max 30
_diffrn_reflns_limit_l_min -30
_diffrn_reflns_number 32541
_diffrn_reflns_point_group_measured_fraction_full 1.000
_diffrn_reflns_point_group_measured_fraction_max 0.998
_diffrn_reflns_theta_full 25.242
_diffrn_reflns_theta_max 25.436
_diffrn_reflns_theta_min 2.074
_exptl_absorpt_coefficient_mu 1.345
_exptl_absorpt_correction_T_max 0.7641
_exptl_absorpt_correction_T_min 0.6538
_exptl_absorpt_correction_type multi-scan
_exptl_absorpt_process_details 'SADABS 2016/2 (Sheldrick, 2016)'
_exptl_crystal_colour Black
_exptl_crystal_density_diffrn 1.526
_exptl_crystal_description Plate
_exptl_crystal_F_000 2168
_exptl_crystal_size_max 0.379
_exptl_crystal_size_mid 0.266
_exptl_crystal_size_min 0.173
_refine_diff_density_max 0.419
_refine_diff_density_min -0.419
_refine_diff_density_rms 0.083
_refine_ls_extinction_method none
_refine_ls_goodness_of_fit_ref 1.013
_refine_ls_hydrogen_treatment refall
_refine_ls_matrix_type full
_refine_ls_number_parameters 767
_refine_ls_number_reflns 8422
_refine_ls_number_restraints 0
_refine_ls_restrained_S_all 1.013
_refine_ls_R_factor_all 0.0670
_refine_ls_R_factor_gt 0.0386
_refine_ls_shift/su_max 0.001
_refine_ls_shift/su_mean 0.000
_refine_ls_structure_factor_coef Fsqd
_refine_ls_weighting_details 'w=1/[\s^2^(Fo^2^)+(0.0335P)^2^+0.0114P] where P=(Fo^2^+2Fc^2^)/3'
_refine_ls_weighting_scheme calc
_refine_ls_wR_factor_gt 0.0740
_refine_ls_wR_factor_ref 0.0855
_reflns_Friedel_coverage 0.000
_reflns_number_gt 5990
_reflns_number_total 8422
_reflns_threshold_expression 'I > 2\s(I)'
_cod_data_source_file d4sc07359b2.cif
_cod_data_source_block NAP80FMI
_cod_depositor_comments
;
The following automatic conversions were performed:

data item '_exptl_absorpt_correction_type' value 'Multi-scan' was
changed to 'multi-scan' in accordance with the
/home/data/users/saulius/crontab/automatic-downloads/rss-feeds/RSC/lib/dictionaries/cif_core.dic
dictionary named 'cif_core.dic' version 2.4.2 last updated on
2011-04-26.

Automatic conversion script
Id: cif_fix_values 8170 2020-07-09 18:12:32Z antanas 
;
_cod_original_sg_symbol_H-M 'P 21/c'
_cod_database_code 1573922
_shelx_shelxl_version_number 2018/3
_shelx_space_group_comment
; 
The symmetry employed for this shelxl refinement is uniquely defined 
by the following loop, which should always be used as a source of 
symmetry information in preference to the above space-group names. 
They are only intended as comments. 
;
_shelx_estimated_absorpt_t_min 0.630
_shelx_estimated_absorpt_t_max 0.801

loop_
_space_group_symop_operation_xyz
'x, y, z'
'-x, y+1/2, -z+1/2'
'-x, -y, -z'
'x, -y-1/2, z-1/2'

loop_
_atom_site_label
_atom_site_type_symbol
_atom_site_fract_x
_atom_site_fract_y
_atom_site_fract_z
_atom_site_U_iso_or_equiv
_atom_site_adp_type
_atom_site_occupancy
_atom_site_site_symmetry_order
_atom_site_calc_flag
_atom_site_refinement_flags_posn
_atom_site_refinement_flags_adp
_atom_site_refinement_flags_occupancy
_atom_site_disorder_assembly
_atom_site_disorder_group
Fe1 Fe 0.71338(3) 0.35750(4) 0.71611(2) 0.01575(12) Uani 1 1 d . . . . .
Fe2 Fe 0.78522(3) 0.26262(4) 0.64099(2) 0.01783(12) Uani 1 1 d . . . . .
Fe3 Fe 0.67607(3) 0.36850(4) 0.57390(2) 0.02085(13) Uani 1 1 d . . . . .
Fe4 Fe 0.77061(3) 0.49498(4) 0.64285(2) 0.01862(12) Uani 1 1 d . . . . .
P1 P 0.60538(5) 0.45184(7) 0.73401(3) 0.01574(19) Uani 1 1 d . . . . .
C1 C 0.77598(19) 0.3980(3) 0.77621(14) 0.0188(7) Uani 1 1 d . . . . .
N1 N 0.69472(14) 0.3653(2) 0.64523(10) 0.0173(6) Uani 1 1 d . . . . .
O1 O 0.81684(13) 0.4230(2) 0.81493(9) 0.0252(6) Uani 1 1 d . . . . .
C2 C 0.68644(18) 0.2111(3) 0.73848(13) 0.0201(8) Uani 1 1 d . . . . .
O2 O 0.66952(13) 0.1116(2) 0.75261(9) 0.0251(6) Uani 1 1 d . . . . .
C3 C 0.84236(19) 0.2466(3) 0.58716(14) 0.0216(8) Uani 1 1 d . . . . .
O3 O 0.88203(14) 0.2336(2) 0.55360(10) 0.0289(6) Uani 1 1 d . . . . .
C4 C 0.8602(2) 0.2533(3) 0.69674(14) 0.0209(8) Uani 1 1 d . . . . .
O4 O 0.91148(13) 0.2429(2) 0.73132(9) 0.0270(6) Uani 1 1 d . . . . .
C5 C 0.74969(19) 0.1053(3) 0.64053(13) 0.0224(8) Uani 1 1 d . . . . .
O5 O 0.72838(14) 0.0029(2) 0.64115(10) 0.0327(6) Uani 1 1 d . . . . .
C6 C 0.6027(2) 0.4874(3) 0.55815(14) 0.0283(9) Uani 1 1 d . . . . .
O6 O 0.55597(16) 0.5634(3) 0.54872(11) 0.0431(7) Uani 1 1 d . . . . .
C7 C 0.7184(2) 0.3795(3) 0.51219(14) 0.0260(8) Uani 1 1 d . . . . .
O7 O 0.74565(15) 0.3864(3) 0.47285(10) 0.0383(7) Uani 1 1 d . . . . .
C8 C 0.6144(2) 0.2365(3) 0.55613(14) 0.0253(8) Uani 1 1 d . . . . .
O8 O 0.57435(15) 0.1510(2) 0.54521(10) 0.0373(7) Uani 1 1 d . . . . .
C9 C 0.8294(2) 0.5192(3) 0.59055(14) 0.0248(8) Uani 1 1 d . . . . .
O9 O 0.86986(14) 0.5381(2) 0.55816(10) 0.0317(6) Uani 1 1 d . . . . .
C10 C 0.7189(2) 0.6408(3) 0.63711(14) 0.0247(8) Uani 1 1 d . . . . .
N10 N 0.68328(18) 0.8154(3) 0.76724(14) 0.0232(7) Uani 1 1 d . . . . .
H10A H 0.6850(18) 0.845(3) 0.7330(14) 0.021(10) Uiso 1 1 d . . . . .
H10B H 0.643(2) 0.844(3) 0.7825(15) 0.038(12) Uiso 1 1 d . . . . .
O10 O 0.68904(15) 0.7369(2) 0.63183(10) 0.0365(7) Uani 1 1 d . . . . .
C11 C 0.8447(2) 0.5352(3) 0.69583(14) 0.0235(8) Uani 1 1 d . . . . .
O11 O 0.89624(15) 0.5668(2) 0.72801(10) 0.0332(6) Uani 1 1 d . . . . .
C12 C 0.6060(2) 0.6233(3) 0.73570(14) 0.0179(7) Uani 1 1 d . . . . .
H12A H 0.5986(18) 0.655(3) 0.6998(13) 0.020(9) Uiso 1 1 d . . . . .
H12B H 0.5602(19) 0.647(3) 0.7475(13) 0.021(9) Uiso 1 1 d . . . . .
C13 C 0.6792(2) 0.6790(3) 0.76827(15) 0.0207(8) Uani 1 1 d . . . . .
H13A H 0.6818(17) 0.655(3) 0.8067(13) 0.018(9) Uiso 1 1 d . . . . .
H13B H 0.7257(19) 0.649(3) 0.7551(12) 0.020(9) Uiso 1 1 d . . . . .
C14 C 0.57018(18) 0.4124(3) 0.79811(13) 0.0183(7) Uani 1 1 d . . . . .
C15 C 0.6169(2) 0.3488(3) 0.83906(14) 0.0201(8) Uani 1 1 d . . . . .
H15 H 0.6666(18) 0.328(3) 0.8332(12) 0.014(8) Uiso 1 1 d . . . . .
C16 C 0.5890(2) 0.3230(3) 0.88727(14) 0.0245(8) Uani 1 1 d . . . . .
H16 H 0.6221(16) 0.276(3) 0.9147(12) 0.010(8) Uiso 1 1 d . . . . .
C17 C 0.5144(2) 0.3600(3) 0.89516(15) 0.0259(8) Uani 1 1 d . . . . .
H17 H 0.4940(18) 0.339(3) 0.9269(13) 0.022(9) Uiso 1 1 d . . . . .
C18 C 0.4675(2) 0.4234(3) 0.85517(15) 0.0247(8) Uani 1 1 d . . . . .
H18 H 0.4191(19) 0.443(3) 0.8603(12) 0.018(9) Uiso 1 1 d . . . . .
C19 C 0.49496(19) 0.4494(3) 0.80706(14) 0.0194(7) Uani 1 1 d . . . . .
H19 H 0.4609(17) 0.493(3) 0.7797(12) 0.015(8) Uiso 1 1 d . . . . .
C20 C 0.52059(18) 0.4160(3) 0.68477(12) 0.0161(7) Uani 1 1 d . . . . .
C21 C 0.4651(2) 0.5058(3) 0.66509(14) 0.0212(8) Uani 1 1 d . . . . .
H21 H 0.4724(19) 0.587(3) 0.6757(13) 0.026(10) Uiso 1 1 d . . . . .
C22 C 0.4007(2) 0.4725(3) 0.62836(15) 0.0269(9) Uani 1 1 d . . . . .
H22 H 0.3630(18) 0.532(3) 0.6155(12) 0.021(9) Uiso 1 1 d . . . . .
C23 C 0.3900(2) 0.3511(3) 0.61103(14) 0.0255(8) Uani 1 1 d . . . . .
H23 H 0.345(2) 0.330(3) 0.5856(14) 0.033(10) Uiso 1 1 d . . . . .
C24 C 0.4445(2) 0.2607(3) 0.62986(14) 0.0262(8) Uani 1 1 d . . . . .
H24 H 0.4421(19) 0.177(3) 0.6152(13) 0.032(10) Uiso 1 1 d . . . . .
C25 C 0.5093(2) 0.2933(3) 0.66586(13) 0.0213(8) Uani 1 1 d . . . . .
H25 H 0.5452(19) 0.228(3) 0.6781(13) 0.027(10) Uiso 1 1 d . . . . .
C31 C 0.8704(2) 0.7327(3) 0.34864(15) 0.0208(8) Uani 1 1 d . . . . .
H31A H 0.8371(17) 0.746(3) 0.3168(12) 0.011(8) Uiso 1 1 d . . . . .
H31B H 0.8431(17) 0.748(3) 0.3801(12) 0.015(8) Uiso 1 1 d . . . . .
N31 N 0.89213(15) 0.5944(2) 0.35061(10) 0.0186(6) Uani 1 1 d . . . . .
C32 C 0.9385(2) 0.8212(4) 0.34918(18) 0.0278(9) Uani 1 1 d . . . . .
H32A H 0.978(2) 0.814(3) 0.3801(16) 0.043(12) Uiso 1 1 d . . . . .
H32B H 0.9225(19) 0.904(3) 0.3460(13) 0.029(10) Uiso 1 1 d . . . . .
H32C H 0.9669(19) 0.807(3) 0.3192(14) 0.028(10) Uiso 1 1 d . . . . .
C33 C 0.9243(2) 0.5550(4) 0.29979(15) 0.0272(9) Uani 1 1 d . . . . .
H33A H 0.972(2) 0.597(3) 0.2977(13) 0.028(10) Uiso 1 1 d . . . . .
H33B H 0.9358(16) 0.474(3) 0.3062(11) 0.009(8) Uiso 1 1 d . . . . .
C34 C 0.8698(3) 0.5707(4) 0.24837(16) 0.0345(10) Uani 1 1 d . . . . .
H34A H 0.824(2) 0.522(3) 0.2491(14) 0.036(11) Uiso 1 1 d . . . . .
H34B H 0.896(2) 0.539(3) 0.2189(15) 0.039(11) Uiso 1 1 d . . . . .
H34C H 0.858(2) 0.653(4) 0.2406(16) 0.051(13) Uiso 1 1 d . . . . .
C35 C 0.8162(2) 0.5247(3) 0.35690(15) 0.0215(8) Uani 1 1 d . . . . .
H35A H 0.8015(17) 0.552(3) 0.3933(12) 0.014(8) Uiso 1 1 d . . . . .
H35B H 0.7769(17) 0.559(3) 0.3279(11) 0.008(8) Uiso 1 1 d . . . . .
C36 C 0.8220(2) 0.3836(3) 0.35551(17) 0.0290(9) Uani 1 1 d . . . . .
H36A H 0.8336(18) 0.352(3) 0.3195(14) 0.022(9) Uiso 1 1 d . . . . .
H36B H 0.772(2) 0.345(3) 0.3613(13) 0.030(10) Uiso 1 1 d . . . . .
H36C H 0.8607(19) 0.353(3) 0.3822(13) 0.023(9) Uiso 1 1 d . . . . .
C37 C 0.9558(2) 0.5674(4) 0.39682(15) 0.0240(8) Uani 1 1 d . . . . .
H37A H 0.9654(17) 0.483(3) 0.3952(12) 0.020(9) Uiso 1 1 d . . . . .
H37B H 1.0008(19) 0.608(3) 0.3883(12) 0.021(9) Uiso 1 1 d . . . . .
C38 C 0.9358(3) 0.6041(4) 0.45079(16) 0.0360(10) Uani 1 1 d . . . . .
H38A H 0.924(2) 0.696(4) 0.4546(16) 0.065(14) Uiso 1 1 d . . . . .
H38B H 0.981(2) 0.597(3) 0.4748(16) 0.046(12) Uiso 1 1 d . . . . .
H38C H 0.896(2) 0.552(4) 0.4647(15) 0.046(12) Uiso 1 1 d . . . . .
C41 C 0.7376(3) 0.7772(4) 0.50534(16) 0.0330(9) Uani 1 1 d . . . . .
H41A H 0.781(2) 0.774(3) 0.5353(14) 0.031(10) Uiso 1 1 d . . . . .
H41B H 0.712(2) 0.696(4) 0.4989(14) 0.037(11) Uiso 1 1 d . . . . .
O41 O 0.77180(14) 0.8002(2) 0.45691(10) 0.0328(6) Uani 1 1 d . . . . .
C42 C 0.6822(3) 0.8840(4) 0.51041(18) 0.0411(11) Uani 1 1 d . . . . .
H42A H 0.669(2) 0.893(3) 0.5482(16) 0.043(11) Uiso 1 1 d . . . . .
H42B H 0.633(2) 0.871(3) 0.4845(15) 0.045(12) Uiso 1 1 d . . . . .
C43 C 0.7251(3) 0.9913(4) 0.48765(18) 0.0428(11) Uani 1 1 d . . . . .
H43A H 0.692(2) 1.058(4) 0.4744(15) 0.049(12) Uiso 1 1 d . . . . .
H43B H 0.763(2) 1.019(4) 0.5131(17) 0.051(14) Uiso 1 1 d . . . . .
C44 C 0.7585(3) 0.9289(4) 0.44201(18) 0.0365(10) Uani 1 1 d . . . . .
H44A H 0.724(2) 0.933(3) 0.4085(14) 0.025(10) Uiso 1 1 d . . . . .
H44B H 0.806(3) 0.961(4) 0.4353(17) 0.063(15) Uiso 1 1 d . . . . .
C51 C 0.9649(3) 0.8066(5) 0.6366(2) 0.0494(13) Uani 1 1 d . . . . .
H51A H 1.006(3) 0.843(4) 0.6673(18) 0.068(15) Uiso 1 1 d . . . . .
H51B H 0.935(3) 0.745(5) 0.647(2) 0.10(2) Uiso 1 1 d . . . . .
O51 O 1.00686(16) 0.7455(2) 0.59862(12) 0.0465(8) Uani 1 1 d . . . . .
C52 C 0.9195(3) 0.9128(4) 0.60768(15) 0.0305(9) Uani 1 1 d . . . . .
H52A H 0.933(2) 0.993(3) 0.6270(14) 0.038(10) Uiso 1 1 d . . . . .
H52B H 0.866(2) 0.891(4) 0.6027(15) 0.049(13) Uiso 1 1 d . . . . .
C53 C 0.9514(3) 0.9189(5) 0.55371(18) 0.0442(11) Uani 1 1 d . . . . .
H53A H 0.920(3) 0.885(4) 0.525(2) 0.080(18) Uiso 1 1 d . . . . .
H53B H 0.967(2) 1.006(4) 0.5398(16) 0.059(13) Uiso 1 1 d . . . . .
C54 C 1.0254(2) 0.8407(4) 0.56358(18) 0.0358(10) Uani 1 1 d . . . . .
H54A H 1.0396(19) 0.808(3) 0.5338(14) 0.024(10) Uiso 1 1 d . . . . .
H54B H 1.075(2) 0.892(3) 0.5849(14) 0.043(11) Uiso 1 1 d . . . . .

loop_
_atom_site_aniso_label
_atom_site_aniso_U_11
_atom_site_aniso_U_22
_atom_site_aniso_U_33
_atom_site_aniso_U_23
_atom_site_aniso_U_13
_atom_site_aniso_U_12
Fe1 0.0165(3) 0.0127(2) 0.0183(3) -0.00005(19) 0.0033(2) 0.00023(19)
Fe2 0.0178(3) 0.0149(3) 0.0213(3) -0.0019(2) 0.0045(2) 0.0009(2)
Fe3 0.0217(3) 0.0220(3) 0.0187(3) -0.0009(2) 0.0020(2) 0.0005(2)
Fe4 0.0211(3) 0.0140(2) 0.0213(3) 0.0002(2) 0.0050(2) -0.0014(2)
P1 0.0156(4) 0.0123(4) 0.0194(5) -0.0006(3) 0.0024(4) 0.0000(3)
C1 0.0193(19) 0.0115(17) 0.027(2) 0.0026(15) 0.0094(16) 0.0030(14)
N1 0.0160(14) 0.0133(14) 0.0233(15) -0.0002(12) 0.0054(12) 0.0015(11)
O1 0.0246(14) 0.0253(14) 0.0244(14) -0.0003(11) -0.0019(12) -0.0045(11)
C2 0.0181(18) 0.024(2) 0.0177(19) -0.0024(15) 0.0001(15) 0.0070(15)
O2 0.0270(14) 0.0171(13) 0.0318(14) 0.0025(11) 0.0055(11) -0.0026(11)
C3 0.0187(19) 0.0162(18) 0.029(2) -0.0009(15) 0.0013(16) -0.0003(14)
O3 0.0313(15) 0.0289(14) 0.0289(15) -0.0026(11) 0.0130(12) 0.0038(11)
C4 0.023(2) 0.0130(17) 0.028(2) -0.0025(15) 0.0102(17) -0.0009(14)
O4 0.0222(14) 0.0322(15) 0.0266(14) 0.0003(11) 0.0032(12) 0.0046(11)
C5 0.0159(18) 0.025(2) 0.026(2) -0.0050(16) 0.0040(15) 0.0028(15)
O5 0.0335(15) 0.0192(14) 0.0471(17) -0.0062(12) 0.0111(13) -0.0046(12)
C6 0.033(2) 0.031(2) 0.021(2) -0.0007(17) 0.0029(17) -0.0021(18)
O6 0.0414(17) 0.0412(17) 0.0439(18) 0.0018(14) -0.0054(14) 0.0165(14)
C7 0.023(2) 0.029(2) 0.023(2) 0.0005(16) -0.0075(16) 0.0009(16)
O7 0.0340(16) 0.063(2) 0.0186(14) 0.0016(13) 0.0059(12) -0.0015(14)
C8 0.026(2) 0.029(2) 0.021(2) -0.0030(16) 0.0063(16) 0.0045(17)
O8 0.0390(16) 0.0376(17) 0.0357(16) -0.0115(13) 0.0068(13) -0.0089(13)
C9 0.026(2) 0.0181(19) 0.029(2) -0.0023(16) 0.0004(17) -0.0005(15)
O9 0.0305(15) 0.0384(16) 0.0282(15) 0.0065(12) 0.0114(12) 0.0012(12)
C10 0.032(2) 0.021(2) 0.025(2) 0.0020(16) 0.0146(16) -0.0025(16)
N10 0.0258(18) 0.0160(16) 0.0276(19) -0.0033(14) 0.0026(15) -0.0031(13)
O10 0.0481(17) 0.0173(14) 0.0482(18) 0.0067(12) 0.0222(14) 0.0050(12)
C11 0.031(2) 0.0175(18) 0.025(2) 0.0026(15) 0.0129(17) -0.0010(16)
O11 0.0365(16) 0.0347(16) 0.0274(15) -0.0027(12) 0.0011(13) -0.0159(12)
C12 0.0174(19) 0.0151(17) 0.022(2) 0.0007(15) 0.0056(15) 0.0039(14)
C13 0.022(2) 0.0155(18) 0.024(2) -0.0020(15) 0.0026(16) 0.0005(15)
C14 0.0179(18) 0.0143(16) 0.0217(19) -0.0052(14) -0.0006(15) -0.0039(14)
C15 0.0155(19) 0.0184(18) 0.027(2) -0.0030(15) 0.0031(16) -0.0025(15)
C16 0.031(2) 0.0206(19) 0.021(2) 0.0037(15) 0.0016(17) -0.0002(16)
C17 0.031(2) 0.027(2) 0.022(2) -0.0013(16) 0.0139(17) -0.0058(17)
C18 0.019(2) 0.026(2) 0.031(2) -0.0050(16) 0.0102(17) -0.0035(16)
C19 0.0179(18) 0.0177(18) 0.022(2) -0.0004(15) 0.0018(15) -0.0017(15)
C20 0.0168(17) 0.0149(17) 0.0176(18) -0.0031(13) 0.0061(14) -0.0009(13)
C21 0.0214(19) 0.0186(19) 0.024(2) -0.0014(15) 0.0038(15) -0.0007(15)
C22 0.021(2) 0.030(2) 0.029(2) 0.0027(17) 0.0017(17) 0.0025(17)
C23 0.020(2) 0.036(2) 0.020(2) -0.0063(16) 0.0012(16) -0.0025(17)
C24 0.028(2) 0.026(2) 0.025(2) -0.0079(17) 0.0044(16) -0.0029(17)
C25 0.0194(19) 0.024(2) 0.0209(19) 0.0002(15) 0.0040(15) -0.0025(16)
C31 0.025(2) 0.0192(19) 0.018(2) -0.0014(15) 0.0016(17) 0.0062(15)
N31 0.0169(15) 0.0164(14) 0.0228(16) -0.0013(12) 0.0032(12) 0.0015(12)
C32 0.029(2) 0.019(2) 0.035(3) 0.0039(17) 0.000(2) 0.0041(17)
C33 0.031(2) 0.020(2) 0.034(2) -0.0006(17) 0.0153(18) -0.0002(18)
C34 0.050(3) 0.031(3) 0.025(2) -0.0037(19) 0.013(2) -0.002(2)
C35 0.0209(19) 0.024(2) 0.020(2) 0.0014(16) 0.0045(16) -0.0002(15)
C36 0.030(2) 0.023(2) 0.033(2) 0.0023(18) 0.001(2) -0.0032(18)
C37 0.020(2) 0.018(2) 0.033(2) 0.0050(16) -0.0006(17) 0.0023(16)
C38 0.039(3) 0.044(3) 0.023(2) 0.005(2) -0.001(2) 0.004(2)
C41 0.045(3) 0.025(2) 0.027(2) -0.0020(18) 0.000(2) -0.0027(19)
O41 0.0364(15) 0.0254(14) 0.0378(16) -0.0042(12) 0.0095(13) 0.0040(12)
C42 0.049(3) 0.049(3) 0.026(2) -0.003(2) 0.009(2) 0.007(2)
C43 0.063(3) 0.030(2) 0.035(3) -0.002(2) 0.001(2) 0.018(2)
C44 0.045(3) 0.031(2) 0.034(3) 0.0004(19) 0.008(2) 0.001(2)
C51 0.062(3) 0.036(3) 0.056(3) 0.015(2) 0.027(3) 0.009(2)
O51 0.0491(18) 0.0237(15) 0.072(2) 0.0050(14) 0.0275(16) 0.0092(13)
C52 0.033(2) 0.028(2) 0.030(2) -0.0031(18) 0.0049(19) 0.0042(19)
C53 0.056(3) 0.050(3) 0.029(3) -0.003(2) 0.010(2) 0.018(2)
C54 0.038(3) 0.037(2) 0.035(3) -0.007(2) 0.015(2) 0.002(2)

loop_
_atom_type_symbol
_atom_type_description
_atom_type_scat_dispersion_real
_atom_type_scat_dispersion_imag
_atom_type_scat_source
C C 0.0033 0.0016 'International Tables Vol C Tables 4.2.6.8 and 6.1.1.4'
H H 0.0000 0.0000 'International Tables Vol C Tables 4.2.6.8 and 6.1.1.4'
N N 0.0061 0.0033 'International Tables Vol C Tables 4.2.6.8 and 6.1.1.4'
O O 0.0106 0.0060 'International Tables Vol C Tables 4.2.6.8 and 6.1.1.4'
P P 0.1023 0.0942 'International Tables Vol C Tables 4.2.6.8 and 6.1.1.4'
Fe Fe 0.3463 0.8444 'International Tables Vol C Tables 4.2.6.8 and 6.1.1.4'

loop_
_geom_angle_atom_site_label_1
_geom_angle_atom_site_label_2
_geom_angle_atom_site_label_3
_geom_angle
_geom_angle_site_symmetry_1
_geom_angle_site_symmetry_3
_geom_angle_publ_flag
C2 Fe1 N1 110.22(13) . . ?
C2 Fe1 C1 95.74(14) . . ?
N1 Fe1 C1 148.02(13) . . ?
C2 Fe1 P1 94.52(11) . . ?
N1 Fe1 P1 97.89(8) . . ?
C1 Fe1 P1 98.33(10) . . ?
C2 Fe1 Fe2 93.18(10) . . ?
N1 Fe1 Fe2 47.63(8) . . ?
C1 Fe1 Fe2 114.81(10) . . ?
P1 Fe1 Fe2 144.97(3) . . ?
C2 Fe1 Fe4 149.42(11) . . ?
N1 Fe1 Fe4 46.18(8) . . ?
C1 Fe1 Fe4 102.54(10) . . ?
P1 Fe1 Fe4 106.64(3) . . ?
Fe2 Fe1 Fe4 56.944(18) . . ?
C4 Fe2 C3 100.38(15) . . ?
C4 Fe2 C5 99.41(15) . . ?
C3 Fe2 C5 97.21(15) . . ?
C4 Fe2 N1 119.80(13) . . ?
C3 Fe2 N1 128.94(13) . . ?
C5 Fe2 N1 105.11(13) . . ?
C4 Fe2 Fe4 96.04(10) . . ?
C3 Fe2 Fe4 100.19(10) . . ?
C5 Fe2 Fe4 154.20(11) . . ?
N1 Fe2 Fe4 49.10(8) . . ?
C4 Fe2 Fe1 79.14(10) . . ?
C3 Fe2 Fe1 162.36(10) . . ?
C5 Fe2 Fe1 100.27(11) . . ?
N1 Fe2 Fe1 43.08(8) . . ?
Fe4 Fe2 Fe1 62.548(18) . . ?
C4 Fe2 Fe3 156.75(10) . . ?
C3 Fe2 Fe3 88.31(11) . . ?
C5 Fe2 Fe3 100.84(11) . . ?
N1 Fe2 Fe3 43.02(8) . . ?
Fe4 Fe2 Fe3 61.024(18) . . ?
Fe1 Fe2 Fe3 86.10(2) . . ?
N1 Fe3 C8 105.06(14) . . ?
N1 Fe3 C6 105.33(14) . . ?
C8 Fe3 C6 97.34(16) . . ?
N1 Fe3 C7 146.02(13) . . ?
C8 Fe3 C7 97.38(15) . . ?
C6 Fe3 C7 96.56(16) . . ?
N1 Fe3 Fe4 47.34(8) . . ?
C8 Fe3 Fe4 151.36(11) . . ?
C6 Fe3 Fe4 97.95(11) . . ?
C7 Fe3 Fe4 104.72(11) . . ?
N1 Fe3 Fe2 47.24(8) . . ?
C8 Fe3 Fe2 99.86(11) . . ?
C6 Fe3 Fe2 150.77(11) . . ?
C7 Fe3 Fe2 104.40(11) . . ?
Fe4 Fe3 Fe2 57.341(19) . . ?
C11 Fe4 C9 95.75(15) . . ?
C11 Fe4 C10 98.59(16) . . ?
C9 Fe4 C10 97.88(15) . . ?
C11 Fe4 N1 125.36(13) . . ?
C9 Fe4 N1 125.77(13) . . ?
C10 Fe4 N1 107.54(13) . . ?
C11 Fe4 Fe2 101.04(11) . . ?
C9 Fe4 Fe2 93.60(11) . . ?
C10 Fe4 Fe2 156.10(11) . . ?
N1 Fe4 Fe2 49.37(8) . . ?
C11 Fe4 Fe3 162.64(11) . . ?
C9 Fe4 Fe3 86.99(11) . . ?
C10 Fe4 Fe3 98.01(12) . . ?
N1 Fe4 Fe3 43.33(8) . . ?
Fe2 Fe4 Fe3 61.634(19) . . ?
C11 Fe4 Fe1 84.61(11) . . ?
C9 Fe4 Fe1 153.46(11) . . ?
C10 Fe4 Fe1 108.33(11) . . ?
N1 Fe4 Fe1 42.04(8) . . ?
Fe2 Fe4 Fe1 60.507(18) . . ?
Fe3 Fe4 Fe1 85.37(2) . . ?
C20 P1 C12 103.12(15) . . ?
C20 P1 C14 102.84(14) . . ?
C12 P1 C14 102.10(15) . . ?
C20 P1 Fe1 112.50(10) . . ?
C12 P1 Fe1 117.33(12) . . ?
C14 P1 Fe1 116.99(11) . . ?
O1 C1 Fe1 179.3(3) . . ?
Fe1 N1 Fe3 178.41(16) . . ?
Fe1 N1 Fe4 91.78(12) . . ?
Fe3 N1 Fe4 89.33(11) . . ?
Fe1 N1 Fe2 89.29(11) . . ?
Fe3 N1 Fe2 89.74(11) . . ?
Fe4 N1 Fe2 81.52(10) . . ?
O2 C2 Fe1 178.3(3) . . ?
O3 C3 Fe2 177.1(3) . . ?
O4 C4 Fe2 176.1(3) . . ?
O5 C5 Fe2 178.3(3) . . ?
O6 C6 Fe3 179.2(3) . . ?
O7 C7 Fe3 179.8(4) . . ?
O8 C8 Fe3 179.2(3) . . ?
O9 C9 Fe4 176.9(3) . . ?
O10 C10 Fe4 176.0(3) . . ?
C13 N10 H10A 111(2) . . ?
C13 N10 H10B 107(2) . . ?
H10A N10 H10B 114(3) . . ?
O11 C11 Fe4 174.9(3) . . ?
C13 C12 P1 113.8(2) . . ?
C13 C12 H12A 111.3(19) . . ?
P1 C12 H12A 109.7(19) . . ?
C13 C12 H12B 114(2) . . ?
P1 C12 H12B 106(2) . . ?
H12A C12 H12B 101(3) . . ?
N10 C13 C12 114.6(3) . . ?
N10 C13 H13A 106.1(17) . . ?
C12 C13 H13A 110.5(18) . . ?
N10 C13 H13B 106.4(19) . . ?
C12 C13 H13B 110.4(19) . . ?
H13A C13 H13B 108(3) . . ?
C19 C14 C15 118.2(3) . . ?
C19 C14 P1 119.5(2) . . ?
C15 C14 P1 122.3(3) . . ?
C16 C15 C14 120.7(3) . . ?
C16 C15 H15 121.8(19) . . ?
C14 C15 H15 117.5(19) . . ?
C17 C16 C15 120.1(3) . . ?
C17 C16 H16 120.8(17) . . ?
C15 C16 H16 119.1(17) . . ?
C16 C17 C18 120.0(3) . . ?
C16 C17 H17 121(2) . . ?
C18 C17 H17 119(2) . . ?
C17 C18 C19 120.2(3) . . ?
C17 C18 H18 119(2) . . ?
C19 C18 H18 121(2) . . ?
C18 C19 C14 120.8(3) . . ?
C18 C19 H19 118.6(18) . . ?
C14 C19 H19 120.6(18) . . ?
C21 C20 C25 117.7(3) . . ?
C21 C20 P1 122.9(2) . . ?
C25 C20 P1 119.4(2) . . ?
C22 C21 C20 120.4(3) . . ?
C22 C21 H21 120(2) . . ?
C20 C21 H21 119(2) . . ?
C23 C22 C21 120.9(3) . . ?
C23 C22 H22 119(2) . . ?
C21 C22 H22 120(2) . . ?
C22 C23 C24 119.6(3) . . ?
C22 C23 H23 119(2) . . ?
C24 C23 H23 121(2) . . ?
C25 C24 C23 119.8(3) . . ?
C25 C24 H24 118(2) . . ?
C23 C24 H24 121(2) . . ?
C24 C25 C20 121.5(3) . . ?
C24 C25 H25 117(2) . . ?
C20 C25 H25 121(2) . . ?
C32 C31 N31 115.1(3) . . ?
C32 C31 H31A 107.8(18) . . ?
N31 C31 H31A 106.9(18) . . ?
C32 C31 H31B 109.8(17) . . ?
N31 C31 H31B 106.0(17) . . ?
H31A C31 H31B 111(2) . . ?
C37 N31 C33 106.8(3) . . ?
C37 N31 C31 111.0(3) . . ?
C33 N31 C31 110.9(3) . . ?
C37 N31 C35 111.6(3) . . ?
C33 N31 C35 111.2(3) . . ?
C31 N31 C35 105.5(2) . . ?
C31 C32 H32A 115(2) . . ?
C31 C32 H32B 112(2) . . ?
H32A C32 H32B 108(3) . . ?
C31 C32 H32C 112(2) . . ?
H32A C32 H32C 104(3) . . ?
H32B C32 H32C 105(3) . . ?
C34 C33 N31 116.1(3) . . ?
C34 C33 H33A 110(2) . . ?
N31 C33 H33A 109(2) . . ?
C34 C33 H33B 111.0(19) . . ?
N31 C33 H33B 102.4(18) . . ?
H33A C33 H33B 107(3) . . ?
C33 C34 H34A 110(2) . . ?
C33 C34 H34B 109(2) . . ?
H34A C34 H34B 107(3) . . ?
C33 C34 H34C 112(3) . . ?
H34A C34 H34C 112(3) . . ?
H34B C34 H34C 106(3) . . ?
C36 C35 N31 115.1(3) . . ?
C36 C35 H35A 109.3(17) . . ?
N31 C35 H35A 105.4(16) . . ?
C36 C35 H35B 113.2(16) . . ?
N31 C35 H35B 104.4(16) . . ?
H35A C35 H35B 109(2) . . ?
C35 C36 H36A 111.8(18) . . ?
C35 C36 H36B 110.7(19) . . ?
H36A C36 H36B 106(3) . . ?
C35 C36 H36C 112(2) . . ?
H36A C36 H36C 109(3) . . ?
H36B C36 H36C 108(3) . . ?
C38 C37 N31 114.8(3) . . ?
C38 C37 H37A 111.2(19) . . ?
N31 C37 H37A 105.5(19) . . ?
C38 C37 H37B 112(2) . . ?
N31 C37 H37B 106(2) . . ?
H37A C37 H37B 106(3) . . ?
C37 C38 H38A 115(2) . . ?
C37 C38 H38B 107(2) . . ?
H38A C38 H38B 101(3) . . ?
C37 C38 H38C 115(2) . . ?
H38A C38 H38C 111(3) . . ?
H38B C38 H38C 106(3) . . ?
O41 C41 C42 105.9(3) . . ?
O41 C41 H41A 108(2) . . ?
C42 C41 H41A 113(2) . . ?
O41 C41 H41B 103(2) . . ?
C42 C41 H41B 115(2) . . ?
H41A C41 H41B 112(3) . . ?
C44 O41 C41 108.4(3) . . ?
C41 C42 C43 101.5(3) . . ?
C41 C42 H42A 112(2) . . ?
C43 C42 H42A 118(2) . . ?
C41 C42 H42B 109(2) . . ?
C43 C42 H42B 105(2) . . ?
H42A C42 H42B 111(3) . . ?
C44 C43 C42 101.8(4) . . ?
C44 C43 H43A 110(2) . . ?
C42 C43 H43A 114(2) . . ?
C44 C43 H43B 112(3) . . ?
C42 C43 H43B 109(3) . . ?
H43A C43 H43B 111(4) . . ?
O41 C44 C43 106.8(3) . . ?
O41 C44 H44A 110(2) . . ?
C43 C44 H44A 113(2) . . ?
O41 C44 H44B 107(3) . . ?
C43 C44 H44B 114(3) . . ?
H44A C44 H44B 106(3) . . ?
O51 C51 C52 107.1(4) . . ?
O51 C51 H51A 108(2) . . ?
C52 C51 H51A 109(2) . . ?
O51 C51 H51B 103(3) . . ?
C52 C51 H51B 115(3) . . ?
H51A C51 H51B 114(4) . . ?
C54 O51 C51 105.3(3) . . ?
C51 C52 C53 103.7(3) . . ?
C51 C52 H52A 110(2) . . ?
C53 C52 H52A 108(2) . . ?
C51 C52 H52B 108(2) . . ?
C53 C52 H52B 110(2) . . ?
H52A C52 H52B 116(3) . . ?
C54 C53 C52 102.8(4) . . ?
C54 C53 H53A 107(3) . . ?
C52 C53 H53A 116(3) . . ?
C54 C53 H53B 108(2) . . ?
C52 C53 H53B 118(2) . . ?
H53A C53 H53B 104(4) . . ?
O51 C54 C53 104.3(3) . . ?
O51 C54 H54A 110(2) . . ?
C53 C54 H54A 113(2) . . ?
O51 C54 H54B 106.3(19) . . ?
C53 C54 H54B 112.5(19) . . ?
H54A C54 H54B 110(3) . . ?

loop_
_geom_bond_atom_site_label_1
_geom_bond_atom_site_label_2
_geom_bond_distance
_geom_bond_site_symmetry_2
_geom_bond_publ_flag
Fe1 C2 1.744(4) . ?
Fe1 N1 1.771(3) . ?
Fe1 C1 1.789(4) . ?
Fe1 P1 2.2066(10) . ?
Fe1 Fe2 2.5920(7) . ?
Fe1 Fe4 2.6426(7) . ?
Fe2 C4 1.777(4) . ?
Fe2 C3 1.780(4) . ?
Fe2 C5 1.788(4) . ?
Fe2 N1 1.915(3) . ?
Fe2 Fe4 2.4959(7) . ?
Fe2 Fe3 2.6086(7) . ?
Fe3 N1 1.780(3) . ?
Fe3 C8 1.785(4) . ?
Fe3 C6 1.796(4) . ?
Fe3 C7 1.801(4) . ?
Fe3 Fe4 2.5935(7) . ?
Fe4 C11 1.769(4) . ?
Fe4 C9 1.777(4) . ?
Fe4 C10 1.789(4) . ?
Fe4 N1 1.907(3) . ?
P1 C20 1.823(3) . ?
P1 C12 1.833(3) . ?
P1 C14 1.842(3) . ?
C1 O1 1.154(4) . ?
C2 O2 1.169(4) . ?
C3 O3 1.159(4) . ?
C4 O4 1.159(4) . ?
C5 O5 1.153(4) . ?
C6 O6 1.144(4) . ?
C7 O7 1.150(4) . ?
C8 O8 1.154(4) . ?
C9 O9 1.154(4) . ?
C10 O10 1.147(4) . ?
N10 C13 1.460(4) . ?
N10 H10A 0.92(3) . ?
N10 H10B 0.88(4) . ?
C11 O11 1.168(4) . ?
C12 C13 1.528(5) . ?
C12 H12A 0.96(3) . ?
C12 H12B 0.91(3) . ?
C13 H13A 0.99(3) . ?
C13 H13B 0.96(3) . ?
C14 C19 1.396(4) . ?
C14 C15 1.396(4) . ?
C15 C16 1.387(5) . ?
C15 H15 0.91(3) . ?
C16 C17 1.379(5) . ?
C16 H16 0.97(3) . ?
C17 C18 1.381(5) . ?
C17 H17 0.94(3) . ?
C18 C19 1.382(5) . ?
C18 H18 0.88(3) . ?
C19 H19 0.96(3) . ?
C20 C21 1.395(4) . ?
C20 C25 1.400(4) . ?
C21 C22 1.391(5) . ?
C21 H21 0.91(3) . ?
C22 C23 1.373(5) . ?
C22 H22 0.94(3) . ?
C23 C24 1.384(5) . ?
C23 H23 0.96(3) . ?
C24 C25 1.382(5) . ?
C24 H24 0.97(3) . ?
C25 H25 0.95(3) . ?
C31 C32 1.501(5) . ?
C31 N31 1.524(4) . ?
C31 H31A 0.93(3) . ?
C31 H31B 0.98(3) . ?
N31 C37 1.514(4) . ?
N31 C33 1.515(4) . ?
N31 C35 1.527(4) . ?
C32 H32A 0.96(4) . ?
C32 H32B 0.93(3) . ?
C32 H32C 0.96(3) . ?
C33 C34 1.502(6) . ?
C33 H33A 0.94(3) . ?
C33 H33B 0.90(3) . ?
C34 H34A 0.95(4) . ?
C34 H34B 0.97(4) . ?
C34 H34C 0.92(4) . ?
C35 C36 1.511(5) . ?
C35 H35A 1.02(3) . ?
C35 H35B 1.00(3) . ?
C36 H36A 1.01(3) . ?
C36 H36B 0.99(3) . ?
C36 H36C 0.94(3) . ?
C37 C38 1.494(5) . ?
C37 H37A 0.92(3) . ?
C37 H37B 0.93(3) . ?
C38 H38A 1.01(5) . ?
C38 H38B 0.92(4) . ?
C38 H38C 0.98(4) . ?
C41 O41 1.439(4) . ?
C41 C42 1.501(5) . ?
C41 H41A 0.99(3) . ?
C41 H41B 0.97(4) . ?
O41 C44 1.435(5) . ?
C42 C43 1.514(6) . ?
C42 H42A 1.01(4) . ?
C42 H42B 1.01(4) . ?
C43 C44 1.504(6) . ?
C43 H43A 0.94(4) . ?
C43 H43B 0.90(4) . ?
C44 H44A 0.97(3) . ?
C44 H44B 0.91(4) . ?
C51 O51 1.426(5) . ?
C51 C52 1.509(6) . ?
C51 H51A 1.05(5) . ?
C51 H51B 0.90(5) . ?
O51 C54 1.409(5) . ?
C52 C53 1.529(6) . ?
C52 H52A 1.00(4) . ?
C52 H52B 0.94(4) . ?
C53 C54 1.513(6) . ?
C53 H53A 0.92(5) . ?
C53 H53B 1.04(4) . ?
C54 H54A 0.89(3) . ?
C54 H54B 1.09(4) . ?

loop_
_geom_hbond_atom_site_label_D
_geom_hbond_atom_site_label_H
_geom_hbond_atom_site_label_A
_geom_hbond_distance_DH
_geom_hbond_distance_HA
_geom_hbond_distance_DA
_geom_hbond_angle_DHA
_geom_hbond_site_symmetry_A
_geom_hbond_publ_flag
C12 H12A O10 0.96(3) 2.60(3) 3.360(4) 136(2) . yes
C19 H19 O2 0.96(3) 2.61(3) 3.480(4) 151(2) 2_656 yes
C31 H31B O41 0.98(3) 2.48(3) 3.463(4) 176(2) . yes
C32 H32B O1 0.93(3) 2.63(4) 3.478(5) 151(3) 4_575 yes
C32 H32C O4 0.96(3) 2.63(4) 3.542(5) 158(3) 3_766 yes
C35 H35B N10 1.00(3) 2.46(3) 3.443(5) 168(2) 4_575 yes
C36 H36C O51 0.94(3) 2.49(3) 3.312(5) 146(3) 3_766 yes
C37 H37A O51 0.92(3) 2.48(3) 3.403(4) 174(3) 3_766 yes
C38 H38C O9 0.98(4) 2.45(4) 3.140(5) 127(3) . yes

loop_
_geom_torsion_atom_site_label_1
_geom_torsion_atom_site_label_2
_geom_torsion_atom_site_label_3
_geom_torsion_atom_site_label_4
_geom_torsion
_geom_torsion_site_symmetry_1
_geom_torsion_site_symmetry_2
_geom_torsion_site_symmetry_3
_geom_torsion_site_symmetry_4
_geom_torsion_publ_flag
C2 Fe1 N1 Fe4 -156.66(12) . . . . ?
C1 Fe1 N1 Fe4 -14.3(3) . . . . ?
P1 Fe1 N1 Fe4 105.53(8) . . . . ?
Fe2 Fe1 N1 Fe4 -81.50(10) . . . . ?
C2 Fe1 N1 Fe2 -75.16(14) . . . . ?
C1 Fe1 N1 Fe2 67.1(3) . . . . ?
P1 Fe1 N1 Fe2 -172.97(7) . . . . ?
Fe4 Fe1 N1 Fe2 81.50(10) . . . . ?
C8 Fe3 N1 Fe4 171.11(12) . . . . ?
C6 Fe3 N1 Fe4 -86.70(14) . . . . ?
C7 Fe3 N1 Fe4 41.5(3) . . . . ?
Fe2 Fe3 N1 Fe4 81.53(10) . . . . ?
C8 Fe3 N1 Fe2 89.59(14) . . . . ?
C6 Fe3 N1 Fe2 -168.23(13) . . . . ?
C7 Fe3 N1 Fe2 -40.0(3) . . . . ?
Fe4 Fe3 N1 Fe2 -81.53(10) . . . . ?
C20 P1 C12 C13 -171.5(3) . . . . ?
C14 P1 C12 C13 82.1(3) . . . . ?
Fe1 P1 C12 C13 -47.2(3) . . . . ?
P1 C12 C13 N10 176.2(3) . . . . ?
C20 P1 C14 C19 -43.8(3) . . . . ?
C12 P1 C14 C19 62.9(3) . . . . ?
Fe1 P1 C14 C19 -167.6(2) . . . . ?
C20 P1 C14 C15 137.8(3) . . . . ?
C12 P1 C14 C15 -115.5(3) . . . . ?
Fe1 P1 C14 C15 14.0(3) . . . . ?
C19 C14 C15 C16 0.2(5) . . . . ?
P1 C14 C15 C16 178.7(2) . . . . ?
C14 C15 C16 C17 0.1(5) . . . . ?
C15 C16 C17 C18 -0.3(5) . . . . ?
C16 C17 C18 C19 0.3(5) . . . . ?
C17 C18 C19 C14 0.0(5) . . . . ?
C15 C14 C19 C18 -0.2(5) . . . . ?
P1 C14 C19 C18 -178.7(3) . . . . ?
C12 P1 C20 C21 -11.7(3) . . . . ?
C14 P1 C20 C21 94.2(3) . . . . ?
Fe1 P1 C20 C21 -139.0(2) . . . . ?
C12 P1 C20 C25 169.0(3) . . . . ?
C14 P1 C20 C25 -85.1(3) . . . . ?
Fe1 P1 C20 C25 41.7(3) . . . . ?
C25 C20 C21 C22 0.7(5) . . . . ?
P1 C20 C21 C22 -178.7(3) . . . . ?
C20 C21 C22 C23 0.4(5) . . . . ?
C21 C22 C23 C24 -0.7(5) . . . . ?
C22 C23 C24 C25 -0.1(5) . . . . ?
C23 C24 C25 C20 1.2(5) . . . . ?
C21 C20 C25 C24 -1.5(5) . . . . ?
P1 C20 C25 C24 177.9(3) . . . . ?
C32 C31 N31 C37 51.9(4) . . . . ?
C32 C31 N31 C33 -66.6(4) . . . . ?
C32 C31 N31 C35 173.0(3) . . . . ?
C37 N31 C33 C34 178.7(3) . . . . ?
C31 N31 C33 C34 -60.3(4) . . . . ?
C35 N31 C33 C34 56.8(4) . . . . ?
C37 N31 C35 C36 -63.9(4) . . . . ?
C33 N31 C35 C36 55.2(4) . . . . ?
C31 N31 C35 C36 175.5(3) . . . . ?
C33 N31 C37 C38 178.2(3) . . . . ?
C31 N31 C37 C38 57.2(4) . . . . ?
C35 N31 C37 C38 -60.2(4) . . . . ?
C42 C41 O41 C44 16.8(4) . . . . ?
O41 C41 C42 C43 -34.7(4) . . . . ?
C41 C42 C43 C44 38.4(5) . . . . ?
C41 O41 C44 C43 8.3(5) . . . . ?
C42 C43 C44 O41 -29.6(5) . . . . ?
C52 C51 O51 C54 32.5(5) . . . . ?
O51 C51 C52 C53 -9.7(5) . . . . ?
C51 C52 C53 C54 -14.7(5) . . . . ?
C51 O51 C54 C53 -42.1(5) . . . . ?
C52 C53 C54 O51 34.8(5) . . . . ?
